data_1538494
loop_
_publ_author_name
'Preiss, H.'

_publ_section_title
;
 Die Kritallstruktur von Ta Cl4 F
;
_journal_name_full 'Zeitschrift fuer Anorganische und Allgemeine Chemie'
_journal_page_first 272
_journal_page_last 278
_journal_volume 346
_journal_year 1966
_chemical_formula_sum 'Cl4 F Ta'
_chemical_name_systematic 'Ta Cl4 F'
_space_group_IT_number 82
_symmetry_space_group_name_Hall 'I -4'
_symmetry_space_group_name_H-M 'I -4'
_cell_angle_alpha 90
_cell_angle_beta 90
_cell_angle_gamma 90
_cell_formula_units_Z 8
_cell_length_a 12.71
_cell_length_b 12.71
_cell_length_c 7.84
_cell_volume 1266.506
_citation_journal_id_ASTM ZAACAB
_cod_data_source_file Preiss_ZAACAB_1966_1858.cif
_cod_data_source_block Cl4F1Ta1
_cod_original_formula_sum 'Cl4 F1 Ta1'
_cod_database_code 1538494

loop_
_symmetry_equiv_pos_as_xyz
x,y,z
y,-x,-z
-x,-y,z
-y,x,-z
x+1/2,y+1/2,z+1/2
y+1/2,-x+1/2,-z+1/2
-x+1/2,-y+1/2,z+1/2
-y+1/2,x+1/2,-z+1/2

loop_
_atom_site_label
_atom_site_type_symbol
_atom_site_fract_x
_atom_site_fract_y
_atom_site_fract_z
_atom_site_occupancy
_atom_site_U_iso_or_equiv
Cl4 Cl-1 0.0459 0.2191 0.7339 1 0.0
Cl1 Cl-1 0.2116 0.3055 0.0277 1 0.0
Ta1 Ta+5 0.0479 0.2251 0.0241 1 0.0
F1 F-1 0.138 0.084 0.997 1 0.0
Cl2 Cl-1 0.1324 0.4368 0.4682 1 0.0
Cl3 Cl-1 0.0456 0.214 0.3152 1 0.0
